data_4335632
loop_
_publ_author_name
'Constantinos C. Stoumpos'
'Christos D. Malliakas'
'Mercouri G. Kanatzidis'

_publ_contact_author_address
;
   Department of Chemistry
     2145 Sheridan Road
   Northwestern University
   Evanston, IL 60208-3113
           USA
;
_publ_contact_author_email m-kanatzidis@northwestern.edu
_publ_contact_author_fax 847-491-5937
_publ_contact_author_name 'Mercouri G. Kanatzidis'
_publ_contact_author_phone 847-467-1541
_publ_section_title
;
 Semiconducting Tin and Lead Iodide Perovskites with Organic Cations:
 Phase Transitions, High Mobilities, and Near-Infrared Photoluminescent
 Properties
;
_journal_name_full 'Inorganic Chemistry'
_journal_page_first 9019
_journal_page_last 9038
_journal_paper_doi 10.1021/ic401215x
_journal_volume 52
_journal_year 2013
_chemical_formula_moiety CH3NH3SnI3
_chemical_formula_sum 'C H6 I3 N Sn'
_chemical_formula_weight 531.46
_chemical_name_common alpha-Methylammonium_Tin_Iodide
_chemical_name_systematic
; 
 ? 
;
_space_group_IT_number 99
_symmetry_cell_setting tetragonal
_symmetry_space_group_name_Hall 'P 4 -2'
_symmetry_space_group_name_H-M 'P 4 m m'
_atom_sites_solution_hydrogens none
_atom_sites_solution_primary direct
_atom_sites_solution_secondary difmap
_audit_creation_method SHELXL-97
_cell_angle_alpha 90.00
_cell_angle_beta 90.00
_cell_angle_gamma 90.00
_cell_formula_units_Z 1
_cell_length_a 6.2302(10)
_cell_length_b 6.2302(10)
_cell_length_c 6.2316(11)
_cell_measurement_reflns_used 3213
_cell_measurement_temperature 293(2)
_cell_measurement_theta_max 29.40
_cell_measurement_theta_min 3.27
_cell_volume 241.88(7)
_computing_structure_refinement 'SHELXL-97 (Sheldrick, 2008)'
_computing_structure_solution 'SHELXS-97 (Sheldrick, 2008)'
_diffrn_ambient_temperature 293(2)
_diffrn_detector 'image plate (34 cm diameter)'
_diffrn_detector_area_resol_mean 6.67
_diffrn_detector_type STOE
_diffrn_measured_fraction_theta_full 0.982
_diffrn_measured_fraction_theta_max 0.982
_diffrn_measurement_device '2-circle goniometer'
_diffrn_measurement_device_type 'STOE IPDS 2'
_diffrn_measurement_method 'rotation method'
_diffrn_radiation_collimation '0.5 mm diameter, monocapillary'
_diffrn_radiation_monochromator 'plane graphite'
_diffrn_radiation_polarisn_norm 0
_diffrn_radiation_type 'Mo K\a'
_diffrn_radiation_wavelength 0.71073
_diffrn_reflns_av_R_equivalents 0.0458
_diffrn_reflns_av_sigmaI/netI 0.0233
_diffrn_reflns_limit_h_max 8
_diffrn_reflns_limit_h_min -8
_diffrn_reflns_limit_k_max 8
_diffrn_reflns_limit_k_min -8
_diffrn_reflns_limit_l_max 8
_diffrn_reflns_limit_l_min -8
_diffrn_reflns_number 2164
_diffrn_reflns_theta_full 28.94
_diffrn_reflns_theta_max 28.94
_diffrn_reflns_theta_min 3.27
_diffrn_source 'sealed x-ray tube, 12 x 0.4 mm long-fine focus'
_diffrn_source_current 30
_diffrn_source_power 1.20
_diffrn_source_voltage 40
_exptl_absorpt_coefficient_mu 12.128
_exptl_absorpt_correction_T_max 0.6584
_exptl_absorpt_correction_T_min 0.2808
_exptl_absorpt_correction_type integration
_exptl_crystal_colour black
_exptl_crystal_density_diffrn 3.649
_exptl_crystal_description 'rhombic dodecahedron'
_exptl_crystal_F_000 228
_exptl_crystal_size_max 0.053
_exptl_crystal_size_mid 0.032
_exptl_crystal_size_min 0.021
_refine_diff_density_max 0.895
_refine_diff_density_min -0.861
_refine_diff_density_rms 0.164
_refine_ls_abs_structure_details 'Flack H D (1983), Acta Cryst. A39, 876-881'
_refine_ls_abs_structure_Flack 0.4(5)
_refine_ls_extinction_method none
_refine_ls_goodness_of_fit_ref 1.262
_refine_ls_hydrogen_treatment none
_refine_ls_matrix_type full
_refine_ls_number_parameters 16
_refine_ls_number_reflns 411
_refine_ls_number_restraints 2
_refine_ls_restrained_S_all 1.261
_refine_ls_R_factor_all 0.0451
_refine_ls_R_factor_gt 0.0327
_refine_ls_shift/su_max 0.004
_refine_ls_shift/su_mean 0.002
_refine_ls_structure_factor_coef Fsqd
_refine_ls_weighting_details 'calc w=1/[\s^2^(Fo^2^)+(0.0262P)^2^+0.0000P] where P=(Fo^2^+2Fc^2^)/3'
_refine_ls_weighting_scheme calc
_refine_ls_wR_factor_gt 0.0576
_refine_ls_wR_factor_ref 0.0613
_reflns_number_gt 349
_reflns_number_total 411
_reflns_threshold_expression >2sigma(I)
_cod_data_source_file ic401215x_si_002_2.cif
_cod_data_source_block 1_293K
_cod_database_code 4335632

loop_
_symmetry_equiv_pos_as_xyz
'x, y, z'
'-x, -y, z'
'-y, x, z'
'y, -x, z'
'x, -y, z'
'-x, y, z'
'-y, -x, z'
'y, x, z'

loop_
_atom_site_label
_atom_site_type_symbol
_atom_site_fract_x
_atom_site_fract_y
_atom_site_fract_z
_atom_site_U_iso_or_equiv
_atom_site_adp_type
_atom_site_occupancy
_atom_site_symmetry_multiplicity
_atom_site_calc_flag
_atom_site_refinement_flags
Sn Sn 0.0000 0.0000 0.9503 0.0273(3) Uani 1 8 d S
I1 I -0.5000 0.0000 0.9615(13) 0.0847(7) Uani 1 4 d S
I2 I 0.0000 0.0000 1.4629(7) 0.0841(12) Uani 1 8 d S
C C 0.5000 0.5000 0.301(11) 0.17(4) Uiso 1 8 d SD
N N 0.5000 0.5000 0.517(11) 0.12(3) Uiso 1 8 d SD

loop_
_atom_site_aniso_label
_atom_site_aniso_U_11
_atom_site_aniso_U_22
_atom_site_aniso_U_33
_atom_site_aniso_U_23
_atom_site_aniso_U_13
_atom_site_aniso_U_12
Sn 0.0279(11) 0.0279(11) 0.0260(16) 0.000 0.000 0.000
I1 0.020(2) 0.119(2) 0.114(2) 0.000 0.000 0.000
I2 0.1147(19) 0.1147(19) 0.023(3) 0.000 0.000 0.000

loop_
_atom_type_symbol
_atom_type_description
_atom_type_scat_dispersion_real
_atom_type_scat_dispersion_imag
_atom_type_scat_source
C C 0.0033 0.0016 'International Tables Vol C Tables 4.2.6.8 and 6.1.1.4'
H H 0.0000 0.0000 'International Tables Vol C Tables 4.2.6.8 and 6.1.1.4'
N N 0.0061 0.0033 'International Tables Vol C Tables 4.2.6.8 and 6.1.1.4'
Sn Sn -0.6537 1.4246 'International Tables Vol C Tables 4.2.6.8 and 6.1.1.4'
I I -0.4742 1.8119 'International Tables Vol C Tables 4.2.6.8 and 6.1.1.4'

loop_
_geom_angle_atom_site_label_1
_geom_angle_atom_site_label_2
_geom_angle_atom_site_label_3
_geom_angle
_geom_angle_site_symmetry_1
_geom_angle_site_symmetry_3
I2 Sn I1 91.29(15) 1_554 3_565
I2 Sn I1 91.29(15) 1_554 1_655
I1 Sn I1 89.971(8) 3_565 1_655
I2 Sn I1 91.29(15) 1_554 3
I1 Sn I1 177.4(3) 3_565 3
I1 Sn I1 89.971(7) 1_655 3
I2 Sn I1 91.29(15) 1_554 .
I1 Sn I1 89.971(8) 3_565 .
I1 Sn I1 177.4(3) 1_655 .
I1 Sn I1 89.971(9) 3 .
I2 Sn I2 180.000(1) 1_554 .
I1 Sn I2 88.71(15) 3_565 .
I1 Sn I2 88.71(15) 1_655 .
I1 Sn I2 88.71(15) 3 .
I1 Sn I2 88.71(15) . .
Sn I1 Sn 177.4(3) 1_455 .
Sn I2 Sn 180.0 1_556 .

loop_
_geom_bond_atom_site_label_1
_geom_bond_atom_site_label_2
_geom_bond_distance
_geom_bond_site_symmetry_2
Sn I2 3.038(4) 1_554
Sn I1 3.1159(5) 3_565
Sn I1 3.1159(5) 1_655
Sn I1 3.1159(5) 3
Sn I1 3.1159(5) .
Sn I2 3.194(4) .
I1 Sn 3.1159(5) 1_455
I2 Sn 3.038(4) 1_556
C N 1.34(5) .
